data_7706662
loop_
_publ_author_name
'Deville, Claire'
'Jeppesen, Henrik S.'
'McKee, Vickie'
'Lock, Nina'

_publ_section_title
;
 Anion and solvent controlled growth of crystalline and amorphous zinc(ii)
 coordination polymers and a molecular complex.
;
_journal_issue 11
_journal_name_full 'Dalton transactions (Cambridge, England : 2003)'
_journal_page_first 3979
_journal_page_last 3989
_journal_paper_doi 10.1039/d0dt04190d
_journal_volume 50
_journal_year 2021
_chemical_absolute_configuration ad
_chemical_formula_moiety 'C24 H18 Zn N4 O5, 3( C3 H7 N O), H2 O'
_chemical_formula_sum 'C33 H41 N7 O9 Zn'
_chemical_formula_weight 745.10
_space_group_crystal_system tetragonal
_space_group_IT_number 76
_space_group_name_Hall 'P 4w'
_space_group_name_H-M_alt 'P 41'
_atom_sites_solution_hydrogens mixed
_atom_sites_solution_primary dual
_atom_sites_solution_secondary difmap
_audit_creation_method SHELXL-2016/6
_audit_update_record
;
2020-11-26 deposited with the CCDC.	2021-02-23 downloaded from the CCDC.
;
_cell_angle_alpha 90
_cell_angle_beta 90
_cell_angle_gamma 90
_cell_formula_units_Z 4
_cell_length_a 13.7729(8)
_cell_length_b 13.7729(8)
_cell_length_c 19.5804(12)
_cell_measurement_reflns_used 9247
_cell_measurement_temperature 250(2)
_cell_measurement_theta_max 19.68
_cell_measurement_theta_min 2.33
_cell_volume 3714.3(4)
_computing_cell_refinement 'Bruker SAINT'
_computing_data_collection 'Bruker APEX2'
_computing_data_reduction 'Bruker SAINT'
_computing_structure_refinement 'SHELXL-2016/6 (Sheldrick, 2016)'
_computing_structure_solution 'SHELXT 2014/5 (Sheldrick, 2014)'
_diffrn_ambient_temperature 250(2)
_diffrn_measured_fraction_theta_full 0.999
_diffrn_measured_fraction_theta_max 0.999
_diffrn_measurement_device_type 'Bruker APEX-II CCD'
_diffrn_measurement_method '\f and \w scans'
_diffrn_radiation_type AgK\a
_diffrn_radiation_wavelength 0.56086
_diffrn_reflns_av_R_equivalents 0.0417
_diffrn_reflns_av_unetI/netI 0.0332
_diffrn_reflns_Laue_measured_fraction_full 0.999
_diffrn_reflns_Laue_measured_fraction_max 0.999
_diffrn_reflns_limit_h_max 17
_diffrn_reflns_limit_h_min -17
_diffrn_reflns_limit_k_max 17
_diffrn_reflns_limit_k_min -17
_diffrn_reflns_limit_l_max 24
_diffrn_reflns_limit_l_min -24
_diffrn_reflns_number 50711
_diffrn_reflns_point_group_measured_fraction_full 0.999
_diffrn_reflns_point_group_measured_fraction_max 0.998
_diffrn_reflns_theta_full 19.665
_diffrn_reflns_theta_max 20.558
_diffrn_reflns_theta_min 1.167
_exptl_absorpt_coefficient_mu 0.386
_exptl_absorpt_correction_T_max 0.7445
_exptl_absorpt_correction_T_min 0.6839
_exptl_absorpt_correction_type multi-scan
_exptl_absorpt_process_details 'SADABS-2014/5 (Sheldrick, 2014)'
_exptl_crystal_colour colourless
_exptl_crystal_density_diffrn 1.332
_exptl_crystal_description block
_exptl_crystal_F_000 1560
_exptl_crystal_size_max 0.31
_exptl_crystal_size_mid 0.24
_exptl_crystal_size_min 0.20
_exptl_transmission_factor_max 0.7445
_exptl_transmission_factor_min 0.6839
_refine_diff_density_max 0.279
_refine_diff_density_min -0.267
_refine_diff_density_rms 0.048
_refine_ls_abs_structure_details
;
 Flack x determined using 2958 quotients [(I+)-(I-)]/[(I+)+(I-)]
 (Parsons, Flack and Wagner, Acta Cryst. B69 (2013) 249-259).
;
_refine_ls_abs_structure_Flack 0.028(6)
_refine_ls_extinction_method none
_refine_ls_goodness_of_fit_ref 1.068
_refine_ls_hydrogen_treatment mixed
_refine_ls_matrix_type full
_refine_ls_number_parameters 432
_refine_ls_number_reflns 7637
_refine_ls_number_restraints 32
_refine_ls_restrained_S_all 1.069
_refine_ls_R_factor_all 0.0448
_refine_ls_R_factor_gt 0.0376
_refine_ls_shift/su_max 0.021
_refine_ls_shift/su_mean 0.000
_refine_ls_structure_factor_coef Fsqd
_refine_ls_weighting_details 'w=1/[\s^2^(Fo^2^)+(0.0677P)^2^+0.1484P] where P=(Fo^2^+2Fc^2^)/3'
_refine_ls_weighting_scheme calc
_refine_ls_wR_factor_gt 0.1013
_refine_ls_wR_factor_ref 0.1054
_reflns_Friedel_coverage 0.938
_reflns_Friedel_fraction_full 0.998
_reflns_Friedel_fraction_max 0.996
_reflns_number_gt 6778
_reflns_number_total 7637
_reflns_threshold_expression 'I > 2\s(I)'
_cod_data_source_file d0dt04190d2.cif
_cod_data_source_block zn250re_a_sq
_cod_depositor_comments 'Adding full bibliography for 7706658--7706662.cif.'
_cod_original_cell_volume 3714.3(5)
_cod_database_code 7706662
_shelx_shelxl_version_number 2016/6
_shelx_space_group_comment
;
The symmetry employed for this shelxl refinement is uniquely defined
by the following loop, which should always be used as a source of
symmetry information in preference to the above space-group names.
They are only intended as comments.
;

loop_
_space_group_symop_operation_xyz
'x, y, z'
'-x, -y, z+1/2'
'-y, x, z+1/4'
'y, -x, z+3/4'

loop_
_atom_site_label
_atom_site_type_symbol
_atom_site_fract_x
_atom_site_fract_y
_atom_site_fract_z
_atom_site_U_iso_or_equiv
_atom_site_adp_type
_atom_site_occupancy
_atom_site_site_symmetry_order
_atom_site_calc_flag
_atom_site_refinement_flags_posn
_atom_site_refinement_flags_adp
_atom_site_refinement_flags_occupancy
_atom_site_disorder_assembly
_atom_site_disorder_group
Zn1 Zn 0.82841(3) 0.47553(3) 0.34223(2) 0.03992(14) Uani 1 1 d . . . . .
N1 N 0.7471(3) 0.5926(3) 0.35745(15) 0.0428(8) Uani 1 1 d . . . . .
C1 C 0.7827(3) 0.6867(3) 0.3612(2) 0.0490(10) Uani 1 1 d . . . . .
O2 O 1.0831(2) 0.4963(3) 0.76629(14) 0.0516(7) Uani 1 1 d . . . . .
N2 N 0.6299(3) 0.6878(3) 0.39166(18) 0.0465(8) Uani 1 1 d D . . . .
H2N H 0.571(2) 0.708(4) 0.402(3) 0.070 Uiso 1 1 d D U . . .
C2 C 0.8744(4) 0.7219(4) 0.3470(3) 0.0650(12) Uani 1 1 d . . . . .
H2 H 0.924092 0.681766 0.330161 0.078 Uiso 1 1 calc R U . . .
N3 N 0.7402(3) 0.3641(3) 0.32844(15) 0.0431(8) Uani 1 1 d . . . . .
O3 O 1.2160(2) 0.4791(2) 0.70416(15) 0.0512(7) Uani 1 1 d . . . . .
C3 C 0.8887(5) 0.8200(5) 0.3590(3) 0.0856(19) Uani 1 1 d . . . . .
H3 H 0.949949 0.847597 0.350431 0.103 Uiso 1 1 calc R U . . .
N4 N 0.6149(3) 0.2780(3) 0.29279(17) 0.0476(8) Uani 1 1 d D . . . .
O4 O 0.9225(2) 0.4475(3) 0.41481(13) 0.0499(7) Uani 1 1 d . . . . .
H4N H 0.556(3) 0.263(4) 0.275(3) 0.075 Uiso 1 1 d D U . . .
C4 C 0.8149(6) 0.8778(4) 0.3832(4) 0.0820(18) Uani 1 1 d . . . . .
H4 H 0.827505 0.943964 0.390966 0.098 Uiso 1 1 calc R U . . .
N5 N 0.3450(7) 0.2257(6) 0.6343(5) 0.131(3) Uani 1 1 d . . . . .
O5 O 0.7922(2) 0.4509(2) 0.48105(14) 0.0453(6) Uani 1 1 d . . . . .
C5 C 0.7269(5) 0.8438(4) 0.3960(3) 0.0733(15) Uani 1 1 d . . . . .
H5 H 0.677662 0.884779 0.412698 0.088 Uiso 1 1 calc R U . . .
C6 C 0.7092(4) 0.7462(3) 0.3842(2) 0.0525(11) Uani 1 1 d . . . . .
N6 N 0.1677(4) 0.3447(6) 0.2755(3) 0.107(2) Uani 1 1 d . . . . .
C7 C 0.6561(3) 0.5970(3) 0.37567(18) 0.0400(8) Uani 1 1 d . . . . .
O6 O 0.3812(10) 0.2461(8) 0.5187(5) 0.219(5) Uani 1 1 d D . . . .
O7 O 0.1965(5) 0.4158(7) 0.3783(4) 0.161(3) Uani 1 1 d D . . . .
O8 O 0.3883(5) 0.3877(6) 0.4207(4) 0.148(3) Uani 1 1 d D . . . .
H8WA H 0.395(8) 0.335(6) 0.444(4) 0.222 Uiso 1 1 d D U . . .
H8WB H 0.326(2) 0.394(10) 0.420(5) 0.222 Uiso 1 1 d D U . . .
C8A C 0.5886(3) 0.5130(3) 0.3802(2) 0.0426(9) Uani 0.574(10) 1 d . . P A 1
H8A H 0.610240 0.469718 0.417630 0.051 Uiso 0.574(10) 1 calc R U P A 1
C9A C 0.5829(3) 0.4533(3) 0.3129(2) 0.0437(9) Uani 0.574(10) 1 d . . P A 1
H9AA H 0.515564 0.432605 0.305804 0.052 Uiso 0.574(10) 1 calc R U P A 1
H9AB H 0.600909 0.495492 0.274655 0.052 Uiso 0.574(10) 1 calc R U P A 1
O1A O 0.4945(4) 0.5468(4) 0.3950(3) 0.0506(18) Uani 0.574(10) 1 d . . P A 1
H1A H 0.456618 0.500018 0.397448 0.076 Uiso 0.574(10) 1 calc R U P A 1
C8B C 0.5886(3) 0.5130(3) 0.3802(2) 0.0426(9) Uani 0.426(10) 1 d . . P A 2
H8BA H 0.523540 0.536757 0.391721 0.051 Uiso 0.426(10) 1 calc R U P A 2
H8BB H 0.609916 0.470174 0.417293 0.051 Uiso 0.426(10) 1 calc R U P A 2
C9B C 0.5829(3) 0.4533(3) 0.3129(2) 0.0437(9) Uani 0.426(10) 1 d . . P A 2
H9B H 0.603930 0.496248 0.275166 0.052 Uiso 0.426(10) 1 calc R U P A 2
O1B O 0.4838(6) 0.4295(6) 0.3016(5) 0.065(3) Uani 0.426(10) 1 d . . P A 2
H1B H 0.475935 0.416213 0.338558 0.097 Uiso 0.426(10) 1 d R U P A 2
C10 C 0.6468(3) 0.3660(3) 0.31226(18) 0.0373(8) Uani 1 1 d . . . . .
C11 C 0.6927(4) 0.2150(3) 0.2956(2) 0.0507(10) Uani 1 1 d . . . . .
C12 C 0.7022(5) 0.1169(4) 0.2791(3) 0.0687(14) Uani 1 1 d . . . . .
H12 H 0.648860 0.080009 0.264212 0.082 Uiso 1 1 calc R U . . .
C13 C 0.7918(5) 0.0770(4) 0.2854(3) 0.0803(17) Uani 1 1 d . . . . .
H13 H 0.801774 0.012337 0.271734 0.096 Uiso 1 1 calc R U . . .
C14 C 0.8710(5) 0.1310(4) 0.3124(3) 0.0768(16) Uani 1 1 d . . . . .
H14 H 0.931237 0.100289 0.318738 0.092 Uiso 1 1 calc R U . . .
C15 C 0.8609(4) 0.2269(4) 0.3292(3) 0.0655(13) Uani 1 1 d . . . . .
H15 H 0.913186 0.262983 0.346833 0.079 Uiso 1 1 calc R U . . .
C16 C 0.7705(3) 0.2686(3) 0.3192(2) 0.0476(10) Uani 1 1 d . . . . .
C17 C 1.1271(3) 0.4788(3) 0.7103(2) 0.0410(9) Uani 1 1 d . . . . .
C18 C 1.0636(3) 0.4605(3) 0.64956(19) 0.0409(9) Uani 1 1 d . . . . .
C20 C 1.0454(3) 0.4483(4) 0.5279(2) 0.0475(10) Uani 1 1 d . . . . .
H20 H 1.073601 0.445486 0.484249 0.057 Uiso 1 1 calc R U . . .
C19 C 1.1042(3) 0.4572(3) 0.5847(2) 0.0498(10) Uani 1 1 d . . . . .
H19 H 1.171942 0.461074 0.579476 0.060 Uiso 1 1 calc R U . . .
C23 C 0.9055(3) 0.4426(3) 0.5993(2) 0.0466(9) Uani 1 1 d . . . . .
H23 H 0.838021 0.435804 0.604555 0.056 Uiso 1 1 calc R U . . .
C22 C 0.8810(3) 0.4459(3) 0.47339(19) 0.0408(9) Uani 1 1 d . . . . .
C21 C 0.9458(3) 0.4433(3) 0.53456(19) 0.0406(9) Uani 1 1 d . . . . .
C24 C 0.9641(3) 0.4518(3) 0.6564(2) 0.0443(9) Uani 1 1 d . . . . .
H24 H 0.935991 0.452078 0.700194 0.053 Uiso 1 1 calc R U . . .
C25 C 0.3622(9) 0.2826(9) 0.5794(6) 0.142(4) Uani 1 1 d . . . . .
H25 H 0.360526 0.350396 0.584642 0.171 Uiso 1 1 calc R U . . .
C26 C 0.3449(13) 0.2621(12) 0.7009(6) 0.213(8) Uani 1 1 d . . . . .
H26A H 0.333679 0.331617 0.699799 0.320 Uiso 1 1 calc R U . . .
H26B H 0.407161 0.249077 0.722204 0.320 Uiso 1 1 calc R U . . .
H26C H 0.293800 0.230916 0.727005 0.320 Uiso 1 1 calc R U . . .
C28 C 0.1389(6) 0.3905(7) 0.3304(4) 0.110(3) Uani 1 1 d . . . . .
H28 H 0.072634 0.405387 0.334884 0.132 Uiso 1 1 calc R U . . .
C27 C 0.3444(14) 0.1198(8) 0.6289(9) 0.222(8) Uani 1 1 d . . . . .
H27A H 0.290905 0.099607 0.600046 0.332 Uiso 1 1 calc R U . . .
H27B H 0.336848 0.091678 0.673998 0.332 Uiso 1 1 calc R U . . .
H27C H 0.405183 0.098022 0.609083 0.332 Uiso 1 1 calc R U . . .
C29 C 0.0927(6) 0.3126(7) 0.2280(5) 0.118(3) Uani 1 1 d . . . . .
H29A H 0.078089 0.364627 0.196163 0.177 Uiso 1 1 calc R U . . .
H29B H 0.034482 0.295641 0.253161 0.177 Uiso 1 1 calc R U . . .
H29C H 0.115657 0.256357 0.202955 0.177 Uiso 1 1 calc R U . . .
C30 C 0.2615(7) 0.3468(15) 0.2529(7) 0.271(13) Uani 1 1 d . . . . .
H30A H 0.305083 0.334329 0.290753 0.407 Uiso 1 1 calc R U . . .
H30B H 0.275455 0.410245 0.233669 0.407 Uiso 1 1 calc R U . . .
H30C H 0.270441 0.297500 0.218092 0.407 Uiso 1 1 calc R U . . .

loop_
_atom_site_aniso_label
_atom_site_aniso_U_11
_atom_site_aniso_U_22
_atom_site_aniso_U_33
_atom_site_aniso_U_23
_atom_site_aniso_U_13
_atom_site_aniso_U_12
Zn1 0.0368(2) 0.0565(3) 0.02646(19) -0.00473(18) 0.00065(18) -0.0011(2)
N1 0.0497(19) 0.051(2) 0.0279(17) -0.0029(13) 0.0021(13) -0.0025(15)
C1 0.053(2) 0.060(3) 0.034(2) -0.0003(17) -0.0004(17) -0.004(2)
O2 0.0449(16) 0.081(2) 0.0293(14) 0.0014(14) -0.0042(12) 0.0003(14)
N2 0.052(2) 0.048(2) 0.0393(18) -0.0036(15) 0.0004(16) 0.0082(16)
C2 0.066(3) 0.073(3) 0.057(3) -0.002(3) 0.006(3) -0.015(2)
N3 0.0488(19) 0.0514(19) 0.0291(18) -0.0036(13) -0.0026(13) -0.0020(14)
O3 0.0404(16) 0.074(2) 0.0390(15) 0.0074(14) -0.0042(12) -0.0065(14)
C3 0.089(4) 0.086(4) 0.081(5) 0.009(3) -0.003(3) -0.034(4)
N4 0.055(2) 0.051(2) 0.0360(18) -0.0031(15) -0.0024(15) -0.0086(17)
O4 0.0426(15) 0.082(2) 0.0248(13) -0.0029(13) -0.0005(11) 0.0008(14)
C4 0.107(5) 0.053(3) 0.087(4) 0.002(3) -0.006(4) -0.022(3)
N5 0.169(7) 0.102(5) 0.123(6) 0.009(4) 0.010(5) -0.014(5)
O5 0.0379(15) 0.0622(18) 0.0358(14) -0.0060(13) -0.0031(11) 0.0003(13)
C5 0.098(4) 0.052(3) 0.070(4) -0.008(3) -0.009(3) 0.001(3)
C6 0.069(3) 0.047(2) 0.042(2) 0.0026(18) -0.004(2) 0.001(2)
N6 0.082(4) 0.154(6) 0.086(4) -0.022(4) 0.010(3) 0.002(4)
C7 0.047(2) 0.051(2) 0.0223(16) -0.0015(15) 0.0010(15) 0.0057(17)
O6 0.353(15) 0.179(8) 0.124(6) 0.025(6) 0.001(8) -0.065(9)
O7 0.103(4) 0.255(9) 0.126(5) -0.071(6) 0.002(4) -0.004(5)
O8 0.109(4) 0.196(7) 0.139(5) 0.067(5) -0.015(4) -0.049(5)
C8A 0.039(2) 0.058(2) 0.0309(19) -0.0071(17) 0.0023(16) 0.0032(17)
C9A 0.044(2) 0.057(2) 0.0304(18) -0.0033(17) -0.0050(16) -0.0035(18)
O1A 0.041(3) 0.053(3) 0.057(3) -0.013(2) 0.014(2) -0.002(2)
C8B 0.039(2) 0.058(2) 0.0309(19) -0.0071(17) 0.0023(16) 0.0032(17)
C9B 0.044(2) 0.057(2) 0.0304(18) -0.0033(17) -0.0050(16) -0.0035(18)
O1B 0.054(5) 0.068(6) 0.073(6) -0.015(4) -0.012(4) -0.001(4)
C10 0.045(2) 0.046(2) 0.0211(15) -0.0004(14) 0.0021(14) -0.0021(17)
C11 0.066(3) 0.046(2) 0.039(2) 0.0001(18) 0.003(2) 0.001(2)
C12 0.087(4) 0.053(3) 0.066(3) -0.004(2) -0.001(3) 0.003(3)
C13 0.109(5) 0.055(3) 0.076(4) -0.007(3) -0.001(4) 0.014(3)
C14 0.075(4) 0.068(3) 0.087(4) -0.003(3) 0.005(3) 0.020(3)
C15 0.062(3) 0.065(3) 0.069(4) -0.008(3) -0.009(2) 0.010(2)
C16 0.058(3) 0.046(2) 0.039(2) 0.0033(17) -0.0010(18) 0.0051(19)
C17 0.045(2) 0.046(2) 0.032(2) 0.0058(16) -0.0030(16) -0.0012(18)
C18 0.041(2) 0.053(2) 0.0288(18) 0.0040(16) -0.0019(15) -0.0005(17)
C20 0.043(2) 0.072(3) 0.0277(19) -0.0027(18) 0.0027(16) -0.0008(19)
C19 0.0361(19) 0.078(3) 0.035(2) 0.000(2) 0.0013(17) -0.0013(18)
C23 0.0337(18) 0.074(3) 0.0316(19) 0.002(2) 0.0001(16) -0.0041(17)
C22 0.047(2) 0.047(2) 0.0287(19) -0.0024(15) -0.0040(16) -0.0013(17)
C21 0.041(2) 0.052(2) 0.0280(18) -0.0022(16) -0.0024(15) 0.0001(17)
C24 0.044(2) 0.064(3) 0.0248(17) 0.0041(17) 0.0006(15) -0.0054(19)
C25 0.181(10) 0.126(7) 0.120(7) 0.005(6) -0.014(8) -0.032(7)
C26 0.30(2) 0.234(15) 0.102(7) -0.010(8) 0.046(10) 0.115(15)
C28 0.079(4) 0.159(8) 0.092(6) -0.024(5) 0.017(4) 0.000(5)
C27 0.33(2) 0.095(7) 0.237(18) 0.020(8) 0.056(16) -0.027(10)
C29 0.098(5) 0.152(8) 0.105(6) -0.024(6) -0.016(5) 0.009(5)
C30 0.081(6) 0.56(4) 0.172(12) -0.190(18) 0.014(7) 0.043(12)

loop_
_atom_type_symbol
_atom_type_description
_atom_type_scat_dispersion_real
_atom_type_scat_dispersion_imag
_atom_type_scat_source
C C 0.0015 0.0009 'International Tables Vol C Tables 4.2.6.8 and 6.1.1.4'
H H 0.0000 0.0000 'International Tables Vol C Tables 4.2.6.8 and 6.1.1.4'
N N 0.0030 0.0019 'International Tables Vol C Tables 4.2.6.8 and 6.1.1.4'
O O 0.0056 0.0036 'International Tables Vol C Tables 4.2.6.8 and 6.1.1.4'
Zn Zn 0.3242 0.9375 'International Tables Vol C Tables 4.2.6.8 and 6.1.1.4'

loop_
_geom_angle_atom_site_label_1
_geom_angle_atom_site_label_2
_geom_angle_atom_site_label_3
_geom_angle
_geom_angle_site_symmetry_1
_geom_angle_site_symmetry_3
_geom_angle_publ_flag
O2 Zn1 O4 100.22(11) 2_764 . ?
O2 Zn1 N3 115.60(14) 2_764 . ?
O4 Zn1 N3 110.63(14) . . ?
O2 Zn1 N1 107.69(14) 2_764 . ?
O4 Zn1 N1 115.07(13) . . ?
N3 Zn1 N1 107.71(14) . . ?
C7 N1 C1 106.4(3) . . ?
C7 N1 Zn1 128.4(3) . . ?
C1 N1 Zn1 124.5(3) . . ?
C6 C1 C2 121.9(5) . . ?
C6 C1 N1 108.2(4) . . ?
C2 C1 N1 129.9(5) . . ?
C17 O2 Zn1 113.1(3) . 2_765 ?
C7 N2 C6 108.0(4) . . ?
C7 N2 H2N 127(4) . . ?
C6 N2 H2N 125(4) . . ?
C1 C2 C3 116.0(6) . . ?
C1 C2 H2 122.0 . . ?
C3 C2 H2 122.0 . . ?
C10 N3 C16 106.1(3) . . ?
C10 N3 Zn1 127.9(3) . . ?
C16 N3 Zn1 124.6(3) . . ?
C4 C3 C2 121.2(6) . . ?
C4 C3 H3 119.4 . . ?
C2 C3 H3 119.4 . . ?
C10 N4 C11 107.6(4) . . ?
C10 N4 H4N 128(4) . . ?
C11 N4 H4N 124(4) . . ?
C22 O4 Zn1 110.9(3) . . ?
C5 C4 C3 122.6(6) . . ?
C5 C4 H4 118.7 . . ?
C3 C4 H4 118.7 . . ?
C25 N5 C26 122.4(11) . . ?
C25 N5 C27 121.4(11) . . ?
C26 N5 C27 115.2(11) . . ?
C4 C5 C6 118.1(6) . . ?
C4 C5 H5 120.9 . . ?
C6 C5 H5 120.9 . . ?
N2 C6 C1 105.9(4) . . ?
N2 C6 C5 134.0(5) . . ?
C1 C6 C5 120.2(5) . . ?
C28 N6 C30 122.9(8) . . ?
C28 N6 C29 117.2(7) . . ?
C30 N6 C29 117.9(8) . . ?
N1 C7 N2 111.5(4) . . ?
N1 C7 C8B 125.5(4) . . ?
N2 C7 C8B 123.0(4) . . ?
N1 C7 C8A 125.5(4) . . ?
N2 C7 C8A 123.0(4) . . ?
H8WA O8 H8WB 101(4) . . ?
O1A C8A C7 109.3(4) . . ?
O1A C8A C9A 107.6(4) . . ?
C7 C8A C9A 113.1(3) . . ?
O1A C8A H8A 108.9 . . ?
C7 C8A H8A 108.9 . . ?
C9A C8A H8A 108.9 . . ?
C10 C9A C8A 113.8(3) . . ?
C10 C9A H9AA 108.8 . . ?
C8A C9A H9AA 108.8 . . ?
C10 C9A H9AB 108.8 . . ?
C8A C9A H9AB 108.8 . . ?
H9AA C9A H9AB 107.7 . . ?
C8A O1A H1A 109.5 . . ?
C7 C8B C9B 113.1(3) . . ?
C7 C8B H8BA 109.0 . . ?
C9B C8B H8BA 109.0 . . ?
C7 C8B H8BB 109.0 . . ?
C9B C8B H8BB 109.0 . . ?
H8BA C8B H8BB 107.8 . . ?
O1B C9B C10 112.3(5) . . ?
O1B C9B C8B 107.6(5) . . ?
C10 C9B C8B 113.8(3) . . ?
O1B C9B H9B 107.6 . . ?
C10 C9B H9B 107.6 . . ?
C8B C9B H9B 107.6 . . ?
C9B O1B H1B 92.6 . . ?
N3 C10 N4 111.5(4) . . ?
N3 C10 C9B 125.9(4) . . ?
N4 C10 C9B 122.5(4) . . ?
N3 C10 C9A 125.9(4) . . ?
N4 C10 C9A 122.5(4) . . ?
N4 C11 C16 106.2(4) . . ?
N4 C11 C12 132.3(5) . . ?
C16 C11 C12 121.5(5) . . ?
C13 C12 C11 117.2(6) . . ?
C13 C12 H12 121.4 . . ?
C11 C12 H12 121.4 . . ?
C12 C13 C14 121.3(5) . . ?
C12 C13 H13 119.3 . . ?
C14 C13 H13 119.3 . . ?
C15 C14 C13 121.2(5) . . ?
C15 C14 H14 119.4 . . ?
C13 C14 H14 119.4 . . ?
C14 C15 C16 117.2(5) . . ?
C14 C15 H15 121.4 . . ?
C16 C15 H15 121.4 . . ?
C11 C16 C15 121.6(4) . . ?
C11 C16 N3 108.5(4) . . ?
C15 C16 N3 130.0(4) . . ?
O3 C17 O2 123.8(4) . . ?
O3 C17 C18 120.2(4) . . ?
O2 C17 C18 115.9(4) . . ?
C24 C18 C19 119.1(4) . . ?
C24 C18 C17 121.1(3) . . ?
C19 C18 C17 119.8(4) . . ?
C21 C20 C19 120.8(4) . . ?
C21 C20 H20 119.6 . . ?
C19 C20 H20 119.6 . . ?
C20 C19 C18 120.2(4) . . ?
C20 C19 H19 119.9 . . ?
C18 C19 H19 119.9 . . ?
C21 C23 C24 120.4(4) . . ?
C21 C23 H23 119.8 . . ?
C24 C23 H23 119.8 . . ?
O5 C22 O4 123.4(4) . . ?
O5 C22 C21 119.7(3) . . ?
O4 C22 C21 116.8(4) . . ?
C20 C21 C23 119.0(4) . . ?
C20 C21 C22 121.2(4) . . ?
C23 C21 C22 119.7(4) . . ?
C18 C24 C23 120.4(4) . . ?
C18 C24 H24 119.8 . . ?
C23 C24 H24 119.8 . . ?
O6 C25 N5 122.2(11) . . ?
O6 C25 H25 118.9 . . ?
N5 C25 H25 118.9 . . ?
N5 C26 H26A 109.5 . . ?
N5 C26 H26B 109.5 . . ?
H26A C26 H26B 109.5 . . ?
N5 C26 H26C 109.5 . . ?
H26A C26 H26C 109.5 . . ?
H26B C26 H26C 109.5 . . ?
O7 C28 N6 123.2(7) . . ?
O7 C28 H28 118.4 . . ?
N6 C28 H28 118.4 . . ?
N5 C27 H27A 109.5 . . ?
N5 C27 H27B 109.5 . . ?
H27A C27 H27B 109.5 . . ?
N5 C27 H27C 109.5 . . ?
H27A C27 H27C 109.5 . . ?
H27B C27 H27C 109.5 . . ?
N6 C29 H29A 109.5 . . ?
N6 C29 H29B 109.5 . . ?
H29A C29 H29B 109.5 . . ?
N6 C29 H29C 109.5 . . ?
H29A C29 H29C 109.5 . . ?
H29B C29 H29C 109.5 . . ?
N6 C30 H30A 109.5 . . ?
N6 C30 H30B 109.5 . . ?
H30A C30 H30B 109.5 . . ?
N6 C30 H30C 109.5 . . ?
H30A C30 H30C 109.5 . . ?
H30B C30 H30C 109.5 . . ?

loop_
_geom_bond_atom_site_label_1
_geom_bond_atom_site_label_2
_geom_bond_distance
_geom_bond_site_symmetry_2
_geom_bond_publ_flag
Zn1 O2 1.962(3) 2_764 ?
Zn1 O4 1.962(3) . ?
Zn1 N3 1.976(4) . ?
Zn1 N1 1.985(4) . ?
N1 C7 1.305(5) . ?
N1 C1 1.388(6) . ?
C1 C6 1.378(7) . ?
C1 C2 1.380(7) . ?
O2 C17 1.275(5) . ?
N2 C7 1.338(5) . ?
N2 C6 1.365(6) . ?
N2 H2N 0.88(3) . ?
C2 C3 1.386(9) . ?
C2 H2 0.9400 . ?
N3 C10 1.326(5) . ?
N3 C16 1.392(6) . ?
O3 C17 1.231(5) . ?
C3 C4 1.375(10) . ?
C3 H3 0.9400 . ?
N4 C10 1.344(5) . ?
N4 C11 1.380(6) . ?
N4 H4N 0.91(3) . ?
O4 C22 1.282(5) . ?
C4 C5 1.324(9) . ?
C4 H4 0.9400 . ?
N5 C25 1.352(13) . ?
N5 C26 1.397(14) . ?
N5 C27 1.462(14) . ?
O5 C22 1.234(5) . ?
C5 C6 1.386(7) . ?
C5 H5 0.9400 . ?
N6 C28 1.308(10) . ?
N6 C30 1.366(12) . ?
N6 C29 1.459(10) . ?
C7 C8B 1.487(6) . ?
C7 C8A 1.487(6) . ?
O6 C25 1.317(14) . ?
O7 C28 1.276(10) . ?
O8 H8WA 0.86(3) . ?
O8 H8WB 0.86(3) . ?
C8A O1A 1.407(6) . ?
C8A C9A 1.555(5) . ?
C8A H8A 0.9900 . ?
C9A C10 1.490(6) . ?
C9A H9AA 0.9800 . ?
C9A H9AB 0.9800 . ?
O1A H1A 0.8300 . ?
C8B C9B 1.555(5) . ?
C8B H8BA 0.9800 . ?
C8B H8BB 0.9800 . ?
C9B O1B 1.421(9) . ?
C9B C10 1.490(6) . ?
C9B H9B 0.9900 . ?
O1B H1B 0.7540 . ?
C11 C16 1.381(7) . ?
C11 C12 1.395(7) . ?
C12 C13 1.356(8) . ?
C12 H12 0.9400 . ?
C13 C14 1.421(10) . ?
C13 H13 0.9400 . ?
C14 C15 1.369(8) . ?
C14 H14 0.9400 . ?
C15 C16 1.386(7) . ?
C15 H15 0.9400 . ?
C17 C18 1.498(5) . ?
C18 C24 1.382(6) . ?
C18 C19 1.388(6) . ?
C20 C21 1.380(6) . ?
C20 C19 1.381(6) . ?
C20 H20 0.9400 . ?
C19 H19 0.9400 . ?
C23 C21 1.384(6) . ?
C23 C24 1.385(6) . ?
C23 H23 0.9400 . ?
C22 C21 1.494(5) . ?
C24 H24 0.9400 . ?
C25 H25 0.9400 . ?
C26 H26A 0.9700 . ?
C26 H26B 0.9700 . ?
C26 H26C 0.9700 . ?
C28 H28 0.9400 . ?
C27 H27A 0.9700 . ?
C27 H27B 0.9700 . ?
C27 H27C 0.9700 . ?
C29 H29A 0.9700 . ?
C29 H29B 0.9700 . ?
C29 H29C 0.9700 . ?
C30 H30A 0.9700 . ?
C30 H30B 0.9700 . ?
C30 H30C 0.9700 . ?

loop_
_geom_hbond_atom_site_label_D
_geom_hbond_atom_site_label_H
_geom_hbond_atom_site_label_A
_geom_hbond_distance_DH
_geom_hbond_distance_HA
_geom_hbond_distance_DA
_geom_hbond_angle_DHA
_geom_hbond_site_symmetry_A
N2 H2N O3 0.88(3) 1.93(4) 2.750(5) 154(5) 4_574
N4 H4N O5 0.91(3) 1.85(3) 2.738(5) 167(6) 4_564
O8 H8WA O6 0.86(3) 1.91(3) 2.737(11) 159(8) .
O8 H8WB O7 0.86(3) 1.99(3) 2.797(11) 157(8) .
O1A H1A O8 0.83 1.87 2.681(8) 166.7 .
O1B H1B O8 0.75 2.05 2.739(12) 152.2 .
